data_4085813
loop_
_publ_author_name
'Streubel, Rainer'
'Murcia-Garc\'ia, Cristina'
'Schnakenburg, Gregor'
'Espinosa Ferao, Arturo'

_publ_section_title
;
 Evidence for Terminal Phosphinidene Oxide Complexes in O,P,C-Cage Complex
 Formation: Rearrangement of Oxaphosphirane Complexes
;
_journal_issue 11
_journal_name_full Organometallics
_journal_page_first 2676
_journal_paper_doi 10.1021/acs.organomet.5b00029
_journal_volume 34
_journal_year 2015
_chemical_formula_moiety 'C29 H27 Mo O7 P'
_chemical_formula_sum 'C29 H27 Mo O7 P'
_chemical_formula_weight 614.42
_chemical_name_systematic
; 
 ? 
;
_space_group_IT_number 2
_symmetry_cell_setting triclinic
_symmetry_space_group_name_Hall '-P 1'
_symmetry_space_group_name_H-M 'P -1'
_atom_sites_solution_hydrogens geom
_atom_sites_solution_primary direct
_atom_sites_solution_secondary difmap
_audit_creation_method SHELXL-97
_cell_angle_alpha 89.966(3)
_cell_angle_beta 85.428(3)
_cell_angle_gamma 83.274(3)
_cell_formula_units_Z 4
_cell_length_a 12.0254(5)
_cell_length_b 13.6346(8)
_cell_length_c 17.2713(8)
_cell_measurement_reflns_used 9154
_cell_measurement_temperature 123(2)
_cell_measurement_theta_max 30.03
_cell_measurement_theta_min 1.00
_cell_volume 2803.3(2)
_computing_cell_refinement 'HKL Scalepack (Otwinowski & Minor 1997)'
_computing_data_collection 'HKL Denzo and Scalepack (Otwinowski & Minor 1997)'
_computing_data_reduction 'HKL Denzo and Scalepack (Otwinowski & Minor 1997)'
_computing_molecular_graphics 'DIAMOND (Brandenburg, 1999)'
_computing_publication_material 'SHELXL97 (Sheldrick, 1997)'
_computing_structure_refinement 'SHELXL-97 (Sheldrick, 1997)'
_computing_structure_solution 'SHELXS-97 (Sheldrick, 1990)'
_diffrn_ambient_temperature 123(2)
_diffrn_detector_area_resol_mean 9
_diffrn_measured_fraction_theta_full 0.987
_diffrn_measured_fraction_theta_max 0.987
_diffrn_measurement_device '95mm CCD camera on \k-goniostat'
_diffrn_measurement_device_type 'Nonius KappaCCD'
_diffrn_measurement_method 'CCD rotation images, thick slices'
_diffrn_radiation_monochromator 'horizonally mounted graphite crystal'
_diffrn_radiation_type MoK\a
_diffrn_radiation_wavelength 0.71073
_diffrn_reflns_av_R_equivalents 0.0898
_diffrn_reflns_av_sigmaI/netI 0.0965
_diffrn_reflns_limit_h_max 15
_diffrn_reflns_limit_h_min -15
_diffrn_reflns_limit_k_max 17
_diffrn_reflns_limit_k_min -17
_diffrn_reflns_limit_l_max 21
_diffrn_reflns_limit_l_min -22
_diffrn_reflns_number 29990
_diffrn_reflns_theta_full 27.00
_diffrn_reflns_theta_max 27.00
_diffrn_reflns_theta_min 2.62
_exptl_absorpt_coefficient_mu 0.569
_exptl_absorpt_correction_T_max 0.9349
_exptl_absorpt_correction_T_min 0.9134
_exptl_absorpt_correction_type multi-scan
_exptl_absorpt_process_details
;
R.H. Blessing, Acta Cryst. (1995), A51, 33-38
;
_exptl_crystal_colour colourless
_exptl_crystal_density_diffrn 1.456
_exptl_crystal_density_method 'not measured'
_exptl_crystal_description rod
_exptl_crystal_F_000 1256
_exptl_crystal_size_max 0.36
_exptl_crystal_size_mid 0.12
_exptl_crystal_size_min 0.12
_refine_diff_density_max 0.828
_refine_diff_density_min -1.204
_refine_diff_density_rms 0.103
_refine_ls_extinction_method none
_refine_ls_goodness_of_fit_ref 1.033
_refine_ls_hydrogen_treatment constr
_refine_ls_matrix_type full
_refine_ls_number_parameters 695
_refine_ls_number_reflns 12087
_refine_ls_number_restraints 0
_refine_ls_restrained_S_all 1.033
_refine_ls_R_factor_all 0.0971
_refine_ls_R_factor_gt 0.0581
_refine_ls_shift/su_max 0.001
_refine_ls_shift/su_mean 0.000
_refine_ls_structure_factor_coef Fsqd
_refine_ls_weighting_details 'calc w=1/[\s^2^(Fo^2^)+(0.0622P)^2^+1.5254P] where P=(Fo^2^+2Fc^2^)/3'
_refine_ls_weighting_scheme calc
_refine_ls_wR_factor_gt 0.1326
_refine_ls_wR_factor_ref 0.1475
_reflns_number_gt 7914
_reflns_number_total 12087
_reflns_threshold_expression >2sigma(I)
_cod_data_source_file om5b00029_si_002.cif
_cod_data_source_block Greg876
_cod_depositor_comments
;
The following automatic conversions were performed:

'_symmetry_cell_setting' value 'Triclinic' changed to 'triclinic'
according to
/usr/data/users/saulius/crontab/automatic-downloads/rss-feeds/ACS/lib/dictionaries/cif_core.dic
dictionary named 'cif_core.dic' version 2.4.2 from 2011-04-26.

'_exptl_absorpt_correction_type' value 'Multi-Scan' changed to
'multi-scan' according to
/usr/data/users/saulius/crontab/automatic-downloads/rss-feeds/ACS/lib/dictionaries/cif_core.dic
dictionary named 'cif_core.dic' version 2.4.2 from 2011-04-26.

Automatic conversion script
Id: cif_fix_values 3271 2015-04-21 07:52:19Z andrius 

 Adding full bibliography for 4085810--4085813.cif.
;
_cod_database_code 4085813

loop_
_symmetry_equiv_pos_as_xyz
'x, y, z'
'-x, -y, -z'

loop_
_atom_site_label
_atom_site_type_symbol
_atom_site_fract_x
_atom_site_fract_y
_atom_site_fract_z
_atom_site_U_iso_or_equiv
_atom_site_adp_type
_atom_site_occupancy
_atom_site_symmetry_multiplicity
_atom_site_calc_flag
_atom_site_refinement_flags
C1 C -1.1693(4) -1.2668(4) 0.4093(3) 0.0460(13) Uani 1 1 d .
C2 C -1.0906(4) -1.2125(5) 0.3590(3) 0.0531(15) Uani 1 1 d .
C3 C -1.1146(5) -1.1141(5) 0.3661(3) 0.0555(16) Uani 1 1 d .
C4 C -1.2091(4) -1.0861(4) 0.4284(3) 0.0457(13) Uani 1 1 d .
C5 C -1.2678(4) -1.1846(5) 0.4373(3) 0.0499(14) Uani 1 1 d .
C6 C -1.1995(5) -1.3594(5) 0.3721(3) 0.0602(17) Uani 1 1 d .
H6A H -1.1337 -1.4095 0.3681 0.090 Uiso 1 1 calc R
H6B H -1.2235 -1.3441 0.3201 0.090 Uiso 1 1 calc R
H6C H -1.2608 -1.3847 0.4040 0.090 Uiso 1 1 calc R
C7 C -0.9959(5) -1.2674(5) 0.3083(3) 0.0661(18) Uani 1 1 d .
H7A H -1.0268 -1.3051 0.2685 0.099 Uiso 1 1 calc R
H7B H -0.9498 -1.3126 0.3402 0.099 Uiso 1 1 calc R
H7C H -0.9495 -1.2201 0.2832 0.099 Uiso 1 1 calc R
C8 C -1.0566(6) -1.0362(5) 0.3248(3) 0.0721(19) Uani 1 1 d .
H8A H -1.1072 -1.0004 0.2899 0.108 Uiso 1 1 calc R
H8B H -0.9891 -1.0669 0.2945 0.108 Uiso 1 1 calc R
H8C H -1.0351 -0.9900 0.3629 0.108 Uiso 1 1 calc R
C9 C -1.2918(5) -0.9986(5) 0.4025(3) 0.0673(18) Uani 1 1 d .
H9A H -1.3165 -1.0138 0.3516 0.101 Uiso 1 1 calc R
H9B H -1.2541 -0.9387 0.3989 0.101 Uiso 1 1 calc R
H9C H -1.3571 -0.9882 0.4405 0.101 Uiso 1 1 calc R
C10 C -1.3668(4) -1.1884(5) 0.3863(3) 0.0628(18) Uani 1 1 d .
H10A H -1.3926 -1.2540 0.3898 0.094 Uiso 1 1 calc R
H10B H -1.3423 -1.1754 0.3322 0.094 Uiso 1 1 calc R
H10C H -1.4286 -1.1383 0.4044 0.094 Uiso 1 1 calc R
C11 C -1.1516(4) -1.0523(4) 0.5015(3) 0.0420(12) Uani 1 1 d .
H11A H -1.0814 -1.0266 0.4794 0.050 Uiso 1 1 calc R
C12 C -1.2128(4) -0.9679(4) 0.5519(3) 0.0451(13) Uani 1 1 d .
C13 C -1.1925(5) -0.8720(5) 0.5335(3) 0.0599(16) Uani 1 1 d .
H13A H -1.1415 -0.8615 0.4902 0.072 Uiso 1 1 calc R
C14 C -1.2449(6) -0.7906(5) 0.5770(4) 0.0674(17) Uani 1 1 d .
H14A H -1.2304 -0.7256 0.5632 0.081 Uiso 1 1 calc R
C15 C -1.3183(5) -0.8065(5) 0.6403(3) 0.0608(16) Uani 1 1 d .
H15A H -1.3565 -0.7518 0.6693 0.073 Uiso 1 1 calc R
C16 C -1.3361(4) -0.9006(5) 0.6614(3) 0.0535(15) Uani 1 1 d .
H16A H -1.3851 -0.9107 0.7059 0.064 Uiso 1 1 calc R
C17 C -1.2830(4) -0.9817(4) 0.6183(3) 0.0475(13) Uani 1 1 d .
H17A H -1.2946 -1.0466 0.6343 0.057 Uiso 1 1 calc R
C18 C -1.3008(3) -1.2027(4) 0.5248(2) 0.0377(11) Uani 1 1 d .
H18A H -1.3318 -1.1379 0.5495 0.045 Uiso 1 1 calc R
C19 C -1.3848(4) -1.2756(4) 0.5431(3) 0.0421(13) Uani 1 1 d .
C20 C -1.4981(4) -1.2402(5) 0.5597(3) 0.0499(15) Uani 1 1 d .
H20A H -1.5206 -1.1712 0.5571 0.060 Uiso 1 1 calc R
C21 C -1.5770(5) -1.3015(6) 0.5795(3) 0.0643(19) Uani 1 1 d .
H21A H -1.6536 -1.2750 0.5886 0.077 Uiso 1 1 calc R
C22 C -1.5471(5) -1.4013(7) 0.5864(3) 0.073(2) Uani 1 1 d .
H22A H -1.6023 -1.4433 0.6021 0.087 Uiso 1 1 calc R
C23 C -1.4364(5) -1.4404(5) 0.5703(3) 0.0610(16) Uani 1 1 d .
H23A H -1.4153 -1.5095 0.5744 0.073 Uiso 1 1 calc R
C24 C -1.3559(4) -1.3784(5) 0.5480(3) 0.0540(15) Uani 1 1 d .
H24A H -1.2802 -1.4058 0.5360 0.065 Uiso 1 1 calc R
C25 C -1.0728(4) -1.3877(4) 0.7786(3) 0.0467(13) Uani 1 1 d .
C26 C -1.0988(4) -1.4513(4) 0.6182(3) 0.0446(12) Uani 1 1 d .
C27 C -0.9492(4) -1.3097(5) 0.6445(3) 0.0486(14) Uani 1 1 d .
C28 C -1.1252(4) -1.1837(4) 0.7281(2) 0.0383(11) Uani 1 1 d .
C29 C -1.2753(4) -1.3311(4) 0.7173(3) 0.0394(11) Uani 1 1 d .
C30 C -0.2006(3) 0.1507(4) 0.1223(2) 0.0342(11) Uani 1 1 d .
C31 C -0.1984(4) 0.0419(4) 0.1243(2) 0.0362(11) Uani 1 1 d .
C32 C -0.3012(4) 0.0140(4) 0.1398(2) 0.0353(11) Uani 1 1 d .
C33 C -0.3922(3) 0.1039(3) 0.1439(2) 0.0302(10) Uani 1 1 d .
C34 C -0.3222(3) 0.1921(4) 0.1552(2) 0.0309(10) Uani 1 1 d .
C35 C -0.1032(4) 0.1893(4) 0.1604(3) 0.0423(12) Uani 1 1 d .
H35A H -0.0324 0.1675 0.1299 0.064 Uiso 1 1 calc R
H35B H -0.1001 0.1635 0.2133 0.064 Uiso 1 1 calc R
H35C H -0.1148 0.2617 0.1624 0.064 Uiso 1 1 calc R
C36 C -0.0906(4) -0.0248(4) 0.1084(3) 0.0469(13) Uani 1 1 d .
H36A H -0.0389 -0.0131 0.1476 0.070 Uiso 1 1 calc R
H36B H -0.0565 -0.0110 0.0567 0.070 Uiso 1 1 calc R
H36C H -0.1060 -0.0938 0.1106 0.070 Uiso 1 1 calc R
C37 C -0.3317(4) -0.0889(4) 0.1484(3) 0.0421(12) Uani 1 1 d .
H37A H -0.2634 -0.1359 0.1419 0.063 Uiso 1 1 calc R
H37B H -0.3822 -0.1018 0.1087 0.063 Uiso 1 1 calc R
H37C H -0.3693 -0.0964 0.2001 0.063 Uiso 1 1 calc R
C38 C -0.4846(4) 0.0937(4) 0.2092(2) 0.0374(11) Uani 1 1 d .
H38A H -0.4505 0.0818 0.2585 0.056 Uiso 1 1 calc R
H38B H -0.5255 0.0381 0.1973 0.056 Uiso 1 1 calc R
H38C H -0.5369 0.1546 0.2133 0.056 Uiso 1 1 calc R
C39 C -0.3249(4) 0.2218(4) 0.2413(2) 0.0365(11) Uani 1 1 d .
H39C H -0.4019 0.2472 0.2603 0.055 Uiso 1 1 calc R
H39B H -0.2754 0.2731 0.2468 0.055 Uiso 1 1 calc R
H39A H -0.2993 0.1639 0.2716 0.055 Uiso 1 1 calc R
C40 C -0.4479(3) 0.1031(3) 0.0637(2) 0.0286(9) Uani 1 1 d .
H40A H -0.4444 0.0316 0.0497 0.034 Uiso 1 1 calc R
C41 C -0.5712(3) 0.1441(3) 0.0593(2) 0.0300(10) Uani 1 1 d .
C42 C -0.6524(3) 0.0808(4) 0.0768(2) 0.0339(10) Uani 1 1 d .
H42A H -0.6303 0.0157 0.0940 0.041 Uiso 1 1 calc R
C43 C -0.7652(4) 0.1116(4) 0.0692(3) 0.0411(12) Uani 1 1 d .
H43A H -0.8196 0.0676 0.0814 0.049 Uiso 1 1 calc R
C44 C -0.7987(4) 0.2053(4) 0.0444(3) 0.0429(12) Uani 1 1 d .
H44A H -0.8761 0.2263 0.0401 0.051 Uiso 1 1 calc R
C45 C -0.7202(4) 0.2685(4) 0.0258(3) 0.0395(11) Uani 1 1 d .
H45A H -0.7431 0.3332 0.0082 0.047 Uiso 1 1 calc R
C46 C -0.6071(4) 0.2378(4) 0.0326(2) 0.0337(10) Uani 1 1 d .
H46A H -0.5532 0.2818 0.0187 0.040 Uiso 1 1 calc R
C47 C -0.3619(3) 0.2828(3) 0.1059(2) 0.0310(10) Uani 1 1 d .
H47A H -0.4458 0.2892 0.1075 0.037 Uiso 1 1 calc R
C48 C -0.3277(4) 0.3817(4) 0.1267(2) 0.0333(10) Uani 1 1 d .
C49 C -0.4018(4) 0.4442(4) 0.1769(3) 0.0394(11) Uani 1 1 d .
H49A H -0.4710 0.4231 0.1966 0.047 Uiso 1 1 calc R
C50 C -0.3756(5) 0.5351(4) 0.1977(3) 0.0504(14) Uani 1 1 d .
H50A H -0.4260 0.5754 0.2328 0.060 Uiso 1 1 calc R
C51 C -0.2775(5) 0.5692(4) 0.1685(3) 0.0530(14) Uani 1 1 d .
H51A H -0.2611 0.6332 0.1820 0.064 Uiso 1 1 calc R
C52 C -0.2027(4) 0.5083(4) 0.1190(3) 0.0471(13) Uani 1 1 d .
H52A H -0.1342 0.5305 0.0989 0.056 Uiso 1 1 calc R
C53 C -0.2273(4) 0.4159(4) 0.0989(3) 0.0402(11) Uani 1 1 d .
H53A H -0.1750 0.3748 0.0655 0.048 Uiso 1 1 calc R
C54 C -0.2623(4) 0.3831(4) -0.2198(3) 0.0388(11) Uani 1 1 d .
C55 C -0.2079(4) 0.1822(4) -0.1574(3) 0.0372(11) Uani 1 1 d .
C56 C -0.4265(4) 0.2754(4) -0.1453(3) 0.0368(11) Uani 1 1 d .
C57 C -0.3535(4) 0.4503(4) -0.0691(3) 0.0385(11) Uani 1 1 d .
C58 C -0.1215(4) 0.3443(4) -0.0909(3) 0.0430(12) Uani 1 1 d .
Mo1 Mo -1.11215(3) -1.32026(3) 0.67819(2) 0.03272(12) Uani 1 1 d .
Mo2 Mo -0.27871(3) 0.31718(3) -0.11560(2) 0.03023(12) Uani 1 1 d .
O1 O -1.1133(2) -1.3003(3) 0.48042(17) 0.0423(8) Uani 1 1 d .
O2 O -1.1131(2) -1.1329(3) 0.55169(17) 0.0400(8) Uani 1 1 d .
O3 O -1.0540(3) -1.4255(4) 0.8358(2) 0.0724(13) Uani 1 1 d .
O4 O -1.0913(3) -1.5218(3) 0.5817(2) 0.0631(11) Uani 1 1 d .
O5 O -0.8568(3) -1.3033(4) 0.6244(2) 0.0817(16) Uani 1 1 d .
O6 O -1.1331(3) -1.1057(3) 0.7534(2) 0.0528(9) Uani 1 1 d .
O7 O -1.3644(3) -1.3369(3) 0.7438(2) 0.0543(10) Uani 1 1 d .
O8 O -0.1891(2) 0.1834(2) 0.03968(16) 0.0331(7) Uani 1 1 d .
O9 O -0.3817(2) 0.1451(2) 0.00076(15) 0.0292(7) Uani 1 1 d .
O10 O -0.2566(3) 0.4224(3) -0.2784(2) 0.0539(10) Uani 1 1 d .
O11 O -0.1715(3) 0.1047(3) -0.1778(2) 0.0527(10) Uani 1 1 d .
O12 O -0.5041(3) 0.2470(3) -0.1670(2) 0.0531(10) Uani 1 1 d .
O13 O -0.3950(3) 0.5242(3) -0.0454(2) 0.0540(10) Uani 1 1 d .
O14 O -0.0317(3) 0.3546(3) -0.0784(2) 0.0659(12) Uani 1 1 d .
P1 P -1.16101(9) -1.23771(10) 0.55770(6) 0.0331(3) Uani 1 1 d .
P2 P -0.30499(9) 0.23352(9) 0.00936(6) 0.0293(3) Uani 1 1 d .

loop_
_atom_site_aniso_label
_atom_site_aniso_U_11
_atom_site_aniso_U_22
_atom_site_aniso_U_33
_atom_site_aniso_U_23
_atom_site_aniso_U_13
_atom_site_aniso_U_12
C1 0.045(3) 0.056(4) 0.034(2) -0.004(2) 0.000(2) 0.002(3)
C2 0.046(3) 0.070(5) 0.039(3) 0.010(3) 0.006(2) 0.009(3)
C3 0.056(3) 0.073(5) 0.033(3) 0.014(3) 0.005(2) 0.004(3)
C4 0.050(3) 0.049(4) 0.034(2) 0.011(2) 0.000(2) 0.008(3)
C5 0.040(3) 0.075(4) 0.033(2) 0.010(3) -0.002(2) 0.001(3)
C6 0.058(3) 0.078(5) 0.042(3) -0.009(3) -0.001(2) 0.004(3)
C7 0.067(4) 0.071(5) 0.055(3) 0.009(3) 0.018(3) 0.001(3)
C8 0.090(4) 0.075(5) 0.046(3) 0.024(3) 0.016(3) -0.003(4)
C9 0.084(4) 0.065(5) 0.047(3) 0.007(3) -0.012(3) 0.020(4)
C10 0.054(3) 0.094(5) 0.037(3) 0.009(3) -0.008(2) 0.005(3)
C11 0.043(3) 0.043(3) 0.036(2) 0.015(2) 0.004(2) 0.006(2)
C12 0.047(3) 0.046(4) 0.041(3) 0.006(2) -0.009(2) 0.003(2)
C13 0.076(4) 0.053(4) 0.050(3) 0.007(3) -0.005(3) -0.001(3)
C14 0.089(5) 0.045(4) 0.071(4) 0.012(3) -0.023(4) -0.009(3)
C15 0.069(4) 0.059(5) 0.053(3) -0.002(3) -0.013(3) 0.004(3)
C16 0.054(3) 0.058(4) 0.048(3) -0.007(3) -0.007(2) -0.002(3)
C17 0.045(3) 0.055(4) 0.041(3) -0.001(2) -0.004(2) 0.001(3)
C18 0.030(2) 0.052(3) 0.030(2) 0.003(2) -0.0033(18) 0.002(2)
C19 0.037(2) 0.060(4) 0.030(2) -0.007(2) -0.0084(19) -0.004(2)
C20 0.034(3) 0.079(5) 0.035(3) -0.007(3) 0.005(2) -0.003(3)
C21 0.051(3) 0.104(6) 0.040(3) -0.018(3) 0.004(2) -0.022(4)
C22 0.067(4) 0.114(7) 0.045(3) -0.014(4) 0.006(3) -0.051(4)
C23 0.064(4) 0.066(5) 0.058(3) -0.012(3) -0.004(3) -0.028(3)
C24 0.042(3) 0.075(5) 0.045(3) -0.007(3) -0.004(2) -0.007(3)
C25 0.044(3) 0.047(4) 0.051(3) 0.014(3) -0.011(2) -0.009(2)
C26 0.040(3) 0.042(3) 0.049(3) 0.011(3) 0.007(2) 0.001(2)
C27 0.036(3) 0.066(4) 0.044(3) 0.010(3) -0.009(2) -0.006(3)
C28 0.046(3) 0.044(3) 0.026(2) 0.008(2) -0.0074(19) -0.007(2)
C29 0.039(3) 0.041(3) 0.038(3) 0.004(2) -0.003(2) -0.005(2)
C30 0.033(2) 0.038(3) 0.031(2) 0.009(2) -0.0023(18) -0.002(2)
C31 0.037(2) 0.042(3) 0.028(2) 0.006(2) -0.0033(18) -0.001(2)
C32 0.043(3) 0.038(3) 0.024(2) 0.0066(19) -0.0039(18) -0.005(2)
C33 0.031(2) 0.033(3) 0.027(2) 0.0049(19) -0.0007(17) -0.0057(19)
C34 0.033(2) 0.035(3) 0.026(2) 0.0052(19) -0.0020(17) -0.0097(19)
C35 0.034(2) 0.056(4) 0.038(3) 0.015(2) -0.006(2) -0.009(2)
C36 0.042(3) 0.050(4) 0.045(3) 0.007(2) 0.000(2) 0.005(2)
C37 0.059(3) 0.031(3) 0.036(2) 0.006(2) -0.003(2) -0.003(2)
C38 0.042(2) 0.047(3) 0.025(2) 0.005(2) -0.0002(18) -0.013(2)
C39 0.041(2) 0.038(3) 0.031(2) 0.004(2) -0.0043(19) -0.009(2)
C40 0.035(2) 0.027(3) 0.025(2) 0.0029(18) 0.0020(17) -0.0088(19)
C41 0.033(2) 0.032(3) 0.024(2) -0.0004(18) 0.0020(17) -0.0046(19)
C42 0.034(2) 0.035(3) 0.032(2) 0.002(2) 0.0015(18) -0.008(2)
C43 0.036(2) 0.051(4) 0.037(2) 0.005(2) 0.003(2) -0.015(2)
C44 0.031(2) 0.051(4) 0.044(3) 0.001(2) 0.003(2) 0.001(2)
C45 0.040(3) 0.038(3) 0.041(3) 0.002(2) -0.004(2) -0.004(2)
C46 0.036(2) 0.036(3) 0.031(2) 0.002(2) -0.0028(18) -0.012(2)
C47 0.030(2) 0.033(3) 0.030(2) 0.0009(19) -0.0018(17) -0.0051(19)
C48 0.043(2) 0.031(3) 0.028(2) 0.0035(19) -0.0103(18) -0.009(2)
C49 0.049(3) 0.035(3) 0.034(2) 0.003(2) -0.007(2) -0.006(2)
C50 0.075(4) 0.038(3) 0.038(3) -0.002(2) -0.007(3) -0.004(3)
C51 0.084(4) 0.031(3) 0.049(3) 0.002(2) -0.022(3) -0.017(3)
C52 0.053(3) 0.047(4) 0.048(3) 0.018(3) -0.022(2) -0.025(3)
C53 0.042(3) 0.044(3) 0.038(3) 0.007(2) -0.008(2) -0.017(2)
C54 0.044(3) 0.028(3) 0.044(3) 0.002(2) 0.003(2) -0.004(2)
C55 0.036(2) 0.037(3) 0.037(2) 0.006(2) 0.0041(19) -0.005(2)
C56 0.039(3) 0.036(3) 0.036(2) 0.004(2) -0.003(2) -0.007(2)
C57 0.041(3) 0.036(3) 0.040(3) 0.005(2) -0.005(2) -0.010(2)
C58 0.039(3) 0.047(3) 0.045(3) 0.016(2) 0.000(2) -0.016(2)
Mo1 0.0271(2) 0.0367(3) 0.0345(2) 0.00972(18) -0.00319(15) -0.00385(17)
Mo2 0.0307(2) 0.0297(2) 0.0301(2) 0.00608(16) 0.00133(15) -0.00572(16)
O1 0.0382(17) 0.054(2) 0.0318(16) 0.0023(15) -0.0023(13) 0.0058(16)
O2 0.0366(16) 0.047(2) 0.0361(17) 0.0161(15) -0.0053(13) -0.0031(15)
O3 0.072(3) 0.081(4) 0.065(3) 0.040(2) -0.017(2) -0.007(2)
O4 0.072(3) 0.045(3) 0.067(3) -0.001(2) 0.014(2) 0.005(2)
O5 0.034(2) 0.143(5) 0.069(3) 0.017(3) -0.0004(18) -0.018(2)
O6 0.069(2) 0.049(3) 0.043(2) 0.0024(18) -0.0130(17) -0.010(2)
O7 0.0363(19) 0.068(3) 0.058(2) 0.000(2) 0.0075(16) -0.0092(18)
O8 0.0305(15) 0.038(2) 0.0305(15) 0.0079(14) 0.0005(12) -0.0062(13)
O9 0.0326(15) 0.0316(18) 0.0239(14) 0.0037(12) 0.0013(11) -0.0077(13)
O10 0.075(2) 0.045(2) 0.041(2) 0.0160(18) 0.0042(17) -0.0084(19)
O11 0.061(2) 0.039(2) 0.052(2) 0.0024(18) 0.0076(17) 0.0096(19)
O12 0.051(2) 0.056(3) 0.058(2) 0.0092(19) -0.0139(18) -0.0180(19)
O13 0.059(2) 0.036(2) 0.065(2) -0.0069(19) -0.0044(18) 0.0004(18)
O14 0.044(2) 0.082(3) 0.076(3) 0.020(2) -0.0079(19) -0.026(2)
P1 0.0286(6) 0.0407(8) 0.0289(6) 0.0040(5) -0.0015(4) 0.0003(5)
P2 0.0297(6) 0.0306(7) 0.0281(5) 0.0038(5) 0.0001(4) -0.0066(5)

loop_
_atom_type_symbol
_atom_type_description
_atom_type_scat_dispersion_real
_atom_type_scat_dispersion_imag
_atom_type_scat_source
C C 0.0033 0.0016 'International Tables Vol C Tables 4.2.6.8 and 6.1.1.4'
H H 0.0000 0.0000 'International Tables Vol C Tables 4.2.6.8 and 6.1.1.4'
Mo Mo -1.6832 0.6857 'International Tables Vol C Tables 4.2.6.8 and 6.1.1.4'
O O 0.0106 0.0060 'International Tables Vol C Tables 4.2.6.8 and 6.1.1.4'
P P 0.1023 0.0942 'International Tables Vol C Tables 4.2.6.8 and 6.1.1.4'

loop_
_geom_angle_atom_site_label_1
_geom_angle_atom_site_label_2
_geom_angle_atom_site_label_3
_geom_angle
C2 C1 O1 108.7(4)
C2 C1 C6 113.9(4)
O1 C1 C6 105.6(4)
C2 C1 C5 104.0(5)
O1 C1 C5 106.1(3)
C6 C1 C5 118.1(4)
C3 C2 C1 112.4(5)
C3 C2 C7 126.6(6)
C1 C2 C7 120.9(6)
C2 C3 C8 128.1(5)
C2 C3 C4 111.5(5)
C8 C3 C4 120.3(6)
C3 C4 C9 111.3(4)
C3 C4 C11 106.1(4)
C9 C4 C11 108.7(4)
C3 C4 C5 102.6(4)
C9 C4 C5 111.3(5)
C11 C4 C5 116.6(4)
C10 C5 C18 112.6(4)
C10 C5 C1 109.5(5)
C18 C5 C1 107.7(4)
C10 C5 C4 114.2(5)
C18 C5 C4 109.7(4)
C1 C5 C4 102.5(4)
C1 C6 H6A 109.5
C1 C6 H6B 109.5
H6A C6 H6B 109.5
C1 C6 H6C 109.5
H6A C6 H6C 109.5
H6B C6 H6C 109.5
C2 C7 H7A 109.5
C2 C7 H7B 109.5
H7A C7 H7B 109.5
C2 C7 H7C 109.5
H7A C7 H7C 109.5
H7B C7 H7C 109.5
C3 C8 H8A 109.5
C3 C8 H8B 109.5
H8A C8 H8B 109.5
C3 C8 H8C 109.5
H8A C8 H8C 109.5
H8B C8 H8C 109.5
C4 C9 H9A 109.5
C4 C9 H9B 109.5
H9A C9 H9B 109.5
C4 C9 H9C 109.5
H9A C9 H9C 109.5
H9B C9 H9C 109.5
C5 C10 H10A 109.5
C5 C10 H10B 109.5
H10A C10 H10B 109.5
C5 C10 H10C 109.5
H10A C10 H10C 109.5
H10B C10 H10C 109.5
O2 C11 C12 108.7(4)
O2 C11 C4 114.1(4)
C12 C11 C4 118.5(4)
O2 C11 H11A 104.7
C12 C11 H11A 104.7
C4 C11 H11A 104.7
C13 C12 C17 117.9(5)
C13 C12 C11 118.3(5)
C17 C12 C11 123.7(5)
C12 C13 C14 121.9(6)
C12 C13 H13A 119.1
C14 C13 H13A 119.1
C15 C14 C13 118.8(6)
C15 C14 H14A 120.6
C13 C14 H14A 120.6
C16 C15 C14 120.4(6)
C16 C15 H15A 119.8
C14 C15 H15A 119.8
C15 C16 C17 120.6(6)
C15 C16 H16A 119.7
C17 C16 H16A 119.7
C16 C17 C12 120.4(6)
C16 C17 H17A 119.8
C12 C17 H17A 119.8
C19 C18 C5 116.9(4)
C19 C18 P1 115.4(4)
C5 C18 P1 99.4(3)
C19 C18 H18A 108.2
C5 C18 H18A 108.2
P1 C18 H18A 108.2
C20 C19 C24 116.6(5)
C20 C19 C18 119.2(5)
C24 C19 C18 124.1(4)
C21 C20 C19 122.0(6)
C21 C20 H20A 119.0
C19 C20 H20A 119.0
C20 C21 C22 120.7(6)
C20 C21 H21A 119.7
C22 C21 H21A 119.7
C21 C22 C23 119.8(6)
C21 C22 H22A 120.1
C23 C22 H22A 120.1
C22 C23 C24 119.8(7)
C22 C23 H23A 120.1
C24 C23 H23A 120.1
C23 C24 C19 121.1(5)
C23 C24 H24A 119.4
C19 C24 H24A 119.4
O3 C25 Mo1 177.9(4)
O4 C26 Mo1 176.8(5)
O5 C27 Mo1 179.2(5)
O6 C28 Mo1 177.4(4)
O7 C29 Mo1 175.8(4)
C31 C30 O8 109.3(3)
C31 C30 C35 114.0(4)
O8 C30 C35 105.2(4)
C31 C30 C34 105.1(4)
O8 C30 C34 106.3(3)
C35 C30 C34 116.7(4)
C32 C31 C30 112.2(4)
C32 C31 C36 126.6(5)
C30 C31 C36 121.1(4)
C31 C32 C37 127.5(4)
C31 C32 C33 111.1(4)
C37 C32 C33 121.3(4)
C38 C33 C32 111.8(4)
C38 C33 C34 114.4(4)
C32 C33 C34 102.5(3)
C38 C33 C40 107.7(3)
C32 C33 C40 105.2(3)
C34 C33 C40 114.9(3)
C39 C34 C47 110.4(4)
C39 C34 C33 111.5(3)
C47 C34 C33 112.0(3)
C39 C34 C30 111.3(3)
C47 C34 C30 107.8(3)
C33 C34 C30 103.6(4)
C30 C35 H35A 109.5
C30 C35 H35B 109.5
H35A C35 H35B 109.5
C30 C35 H35C 109.5
H35A C35 H35C 109.5
H35B C35 H35C 109.5
C31 C36 H36A 109.5
C31 C36 H36B 109.5
H36A C36 H36B 109.5
C31 C36 H36C 109.5
H36A C36 H36C 109.5
H36B C36 H36C 109.5
C32 C37 H37A 109.5
C32 C37 H37B 109.5
H37A C37 H37B 109.5
C32 C37 H37C 109.5
H37A C37 H37C 109.5
H37B C37 H37C 109.5
C33 C38 H38A 109.5
C33 C38 H38B 109.5
H38A C38 H38B 109.5
C33 C38 H38C 109.5
H38A C38 H38C 109.5
H38B C38 H38C 109.5
C34 C39 H39C 109.5
C34 C39 H39B 109.5
H39C C39 H39B 109.5
C34 C39 H39A 109.5
H39C C39 H39A 109.5
H39B C39 H39A 109.5
O9 C40 C41 108.4(3)
O9 C40 C33 112.7(3)
C41 C40 C33 120.1(3)
O9 C40 H40A 104.7
C41 C40 H40A 104.7
C33 C40 H40A 104.7
C46 C41 C42 117.6(4)
C46 C41 C40 124.2(4)
C42 C41 C40 117.9(4)
C43 C42 C41 120.8(5)
C43 C42 H42A 119.6
C41 C42 H42A 119.6
C44 C43 C42 120.4(5)
C44 C43 H43A 119.8
C42 C43 H43A 119.8
C45 C44 C43 119.9(4)
C45 C44 H44A 120.1
C43 C44 H44A 120.1
C44 C45 C46 120.0(5)
C44 C45 H45A 120.0
C46 C45 H45A 120.0
C45 C46 C41 121.3(4)
C45 C46 H46A 119.3
C41 C46 H46A 119.3
C48 C47 C34 118.2(4)
C48 C47 P2 115.2(3)
C34 C47 P2 98.4(3)
C48 C47 H47A 108.1
C34 C47 H47A 108.1
P2 C47 H47A 108.1
C53 C48 C49 117.6(5)
C53 C48 C47 124.3(4)
C49 C48 C47 118.1(4)
C50 C49 C48 120.8(5)
C50 C49 H49A 119.6
C48 C49 H49A 119.6
C49 C50 C51 121.2(5)
C49 C50 H50A 119.4
C51 C50 H50A 119.4
C50 C51 C52 118.9(5)
C50 C51 H51A 120.6
C52 C51 H51A 120.6
C53 C52 C51 120.4(5)
C53 C52 H52A 119.8
C51 C52 H52A 119.8
C52 C53 C48 121.1(5)
C52 C53 H53A 119.4
C48 C53 H53A 119.4
O10 C54 Mo2 177.6(4)
O11 C55 Mo2 176.5(4)
O12 C56 Mo2 173.9(4)
O13 C57 Mo2 178.3(4)
O14 C58 Mo2 176.5(5)
C27 Mo1 C25 92.4(2)
C27 Mo1 C28 89.7(2)
C25 Mo1 C28 92.2(2)
C27 Mo1 C29 177.45(19)
C25 Mo1 C29 85.35(19)
C28 Mo1 C29 89.3(2)
C27 Mo1 C26 88.8(2)
C25 Mo1 C26 92.9(2)
C28 Mo1 C26 174.71(19)
C29 Mo1 C26 92.4(2)
C27 Mo1 P1 87.99(15)
C25 Mo1 P1 179.45(16)
C28 Mo1 P1 87.36(13)
C29 Mo1 P1 94.29(14)
C26 Mo1 P1 87.52(14)
C54 Mo2 C56 88.49(19)
C54 Mo2 C55 93.77(18)
C56 Mo2 C55 85.87(19)
C54 Mo2 C58 91.67(19)
C56 Mo2 C58 173.5(2)
C55 Mo2 C58 87.6(2)
C54 Mo2 C57 88.65(19)
C56 Mo2 C57 93.33(19)
C55 Mo2 C57 177.43(19)
C58 Mo2 C57 93.2(2)
C54 Mo2 P2 177.64(15)
C56 Mo2 P2 89.20(13)
C55 Mo2 P2 85.57(13)
C58 Mo2 P2 90.57(14)
C57 Mo2 P2 91.98(14)
C1 O1 P1 113.9(3)
C11 O2 P1 125.5(3)
C30 O8 P2 113.3(2)
C40 O9 P2 125.6(3)
O2 P1 O1 107.54(18)
O2 P1 C18 99.6(2)
O1 P1 C18 95.05(18)
O2 P1 Mo1 110.49(12)
O1 P1 Mo1 113.64(13)
C18 P1 Mo1 128.09(15)
O8 P2 O9 106.07(17)
O8 P2 C47 94.24(17)
O9 P2 C47 99.99(18)
O8 P2 Mo2 112.90(11)
O9 P2 Mo2 110.02(11)
C47 P2 Mo2 130.65(16)

loop_
_geom_bond_atom_site_label_1
_geom_bond_atom_site_label_2
_geom_bond_distance
C1 C2 1.493(8)
C1 O1 1.494(6)
C1 C6 1.512(8)
C1 C5 1.579(7)
C2 C3 1.342(8)
C2 C7 1.505(7)
C3 C8 1.489(9)
C3 C4 1.516(7)
C4 C9 1.551(7)
C4 C11 1.580(7)
C4 C5 1.591(8)
C5 C10 1.542(7)
C5 C18 1.559(6)
C6 H6A 0.9800
C6 H6B 0.9800
C6 H6C 0.9800
C7 H7A 0.9800
C7 H7B 0.9800
C7 H7C 0.9800
C8 H8A 0.9800
C8 H8B 0.9800
C8 H8C 0.9800
C9 H9A 0.9800
C9 H9B 0.9800
C9 H9C 0.9800
C10 H10A 0.9800
C10 H10B 0.9800
C10 H10C 0.9800
C11 O2 1.455(6)
C11 C12 1.525(7)
C11 H11A 1.0000
C12 C13 1.390(8)
C12 C17 1.395(7)
C13 C14 1.398(8)
C13 H13A 0.9500
C14 C15 1.383(9)
C14 H14A 0.9500
C15 C16 1.370(9)
C15 H15A 0.9500
C16 C17 1.394(7)
C16 H16A 0.9500
C17 H17A 0.9500
C18 C19 1.513(7)
C18 P1 1.828(4)
C18 H18A 1.0000
C19 C20 1.398(6)
C19 C24 1.408(8)
C20 C21 1.360(9)
C20 H20A 0.9500
C21 C22 1.374(10)
C21 H21A 0.9500
C22 C23 1.381(9)
C22 H22A 0.9500
C23 C24 1.390(8)
C23 H23A 0.9500
C24 H24A 0.9500
C25 O3 1.142(6)
C25 Mo1 2.026(5)
C26 O4 1.141(7)
C26 Mo1 2.049(6)
C27 O5 1.150(6)
C27 Mo1 2.021(5)
C28 O6 1.140(6)
C28 Mo1 2.037(6)
C29 O7 1.142(5)
C29 Mo1 2.046(5)
C30 C31 1.481(7)
C30 O8 1.495(5)
C30 C35 1.534(6)
C30 C34 1.567(6)
C31 C32 1.342(6)
C31 C36 1.501(6)
C32 C37 1.496(7)
C32 C33 1.542(6)
C33 C38 1.537(6)
C33 C34 1.566(6)
C33 C40 1.587(6)
C34 C39 1.538(6)
C34 C47 1.552(6)
C35 H35A 0.9800
C35 H35B 0.9800
C35 H35C 0.9800
C36 H36A 0.9800
C36 H36B 0.9800
C36 H36C 0.9800
C37 H37A 0.9800
C37 H37B 0.9800
C37 H37C 0.9800
C38 H38A 0.9800
C38 H38B 0.9800
C38 H38C 0.9800
C39 H39C 0.9800
C39 H39B 0.9800
C39 H39A 0.9800
C40 O9 1.453(5)
C40 C41 1.530(6)
C40 H40A 1.0000
C41 C46 1.391(7)
C41 C42 1.392(6)
C42 C43 1.390(6)
C42 H42A 0.9500
C43 C44 1.373(7)
C43 H43A 0.9500
C44 C45 1.370(7)
C44 H44A 0.9500
C45 C46 1.390(6)
C45 H45A 0.9500
C46 H46A 0.9500
C47 C48 1.508(7)
C47 P2 1.847(4)
C47 H47A 1.0000
C48 C53 1.394(6)
C48 C49 1.403(6)
C49 C50 1.370(7)
C49 H49A 0.9500
C50 C51 1.377(8)
C50 H50A 0.9500
C51 C52 1.389(7)
C51 H51A 0.9500
C52 C53 1.379(7)
C52 H52A 0.9500
C53 H53A 0.9500
C54 O10 1.146(6)
C54 Mo2 2.017(5)
C55 O11 1.140(6)
C55 Mo2 2.042(5)
C56 O12 1.141(5)
C56 Mo2 2.032(5)
C57 O13 1.132(6)
C57 Mo2 2.062(5)
C58 O14 1.142(6)
C58 Mo2 2.045(5)
Mo1 P1 2.4454(12)
Mo2 P2 2.4559(12)
O1 P1 1.613(3)
O2 P1 1.603(4)
O8 P2 1.605(3)
O9 P2 1.616(3)

loop_
_geom_torsion_atom_site_label_1
_geom_torsion_atom_site_label_2
_geom_torsion_atom_site_label_3
_geom_torsion_atom_site_label_4
_geom_torsion
O1 C1 C2 C3 -100.2(5)
C6 C1 C2 C3 142.4(5)
C5 C1 C2 C3 12.5(6)
O1 C1 C2 C7 79.1(6)
C6 C1 C2 C7 -38.4(7)
C5 C1 C2 C7 -168.3(5)
C1 C2 C3 C8 -179.1(6)
C7 C2 C3 C8 1.8(10)
C1 C2 C3 C4 4.8(7)
C7 C2 C3 C4 -174.4(5)
C2 C3 C4 C9 -138.8(6)
C8 C3 C4 C9 44.7(7)
C2 C3 C4 C11 103.1(5)
C8 C3 C4 C11 -73.4(6)
C2 C3 C4 C5 -19.7(6)
C8 C3 C4 C5 163.8(5)
C2 C1 C5 C10 98.4(5)
O1 C1 C5 C10 -147.1(4)
C6 C1 C5 C10 -29.0(7)
C2 C1 C5 C18 -138.8(4)
O1 C1 C5 C18 -24.3(6)
C6 C1 C5 C18 93.8(5)
C2 C1 C5 C4 -23.2(5)
O1 C1 C5 C4 91.4(4)
C6 C1 C5 C4 -150.6(4)
C3 C4 C5 C10 -92.9(5)
C9 C4 C5 C10 26.2(6)
C11 C4 C5 C10 151.6(4)
C3 C4 C5 C18 139.6(4)
C9 C4 C5 C18 -101.3(5)
C11 C4 C5 C18 24.2(5)
C3 C4 C5 C1 25.4(5)
C9 C4 C5 C1 144.5(4)
C11 C4 C5 C1 -90.1(4)
C3 C4 C11 O2 -86.0(5)
C9 C4 C11 O2 154.2(4)
C5 C4 C11 O2 27.5(5)
C3 C4 C11 C12 144.0(5)
C9 C4 C11 C12 24.2(6)
C5 C4 C11 C12 -102.5(5)
O2 C11 C12 C13 137.6(5)
C4 C11 C12 C13 -90.0(6)
O2 C11 C12 C17 -38.4(6)
C4 C11 C12 C17 93.9(6)
C17 C12 C13 C14 -3.6(8)
C11 C12 C13 C14 -179.8(5)
C12 C13 C14 C15 0.5(9)
C13 C14 C15 C16 2.1(9)
C14 C15 C16 C17 -1.7(8)
C15 C16 C17 C12 -1.5(8)
C13 C12 C17 C16 4.0(7)
C11 C12 C17 C16 -179.9(5)
C10 C5 C18 C19 35.3(7)
C1 C5 C18 C19 -85.6(5)
C4 C5 C18 C19 163.6(4)
C10 C5 C18 P1 160.2(4)
C1 C5 C18 P1 39.3(5)
C4 C5 C18 P1 -71.5(4)
C5 C18 C19 C20 -97.4(5)
P1 C18 C19 C20 146.2(4)
C5 C18 C19 C24 85.6(6)
P1 C18 C19 C24 -30.8(6)
C24 C19 C20 C21 -0.2(7)
C18 C19 C20 C21 -177.4(4)
C19 C20 C21 C22 2.2(8)
C20 C21 C22 C23 -2.4(9)
C21 C22 C23 C24 0.7(8)
C22 C23 C24 C19 1.3(8)
C20 C19 C24 C23 -1.5(7)
C18 C19 C24 C23 175.5(5)
O8 C30 C31 C32 -103.1(4)
C35 C30 C31 C32 139.5(4)
C34 C30 C31 C32 10.6(5)
O8 C30 C31 C36 75.6(5)
C35 C30 C31 C36 -41.8(6)
C34 C30 C31 C36 -170.7(4)
C30 C31 C32 C37 -178.4(4)
C36 C31 C32 C37 3.0(7)
C30 C31 C32 C33 4.8(5)
C36 C31 C32 C33 -173.8(4)
C31 C32 C33 C38 -140.9(4)
C37 C32 C33 C38 42.0(5)
C31 C32 C33 C34 -18.0(4)
C37 C32 C33 C34 165.0(4)
C31 C32 C33 C40 102.5(4)
C37 C32 C33 C40 -74.5(5)
C38 C33 C34 C39 24.2(5)
C32 C33 C34 C39 -97.0(4)
C40 C33 C34 C39 149.5(4)
C38 C33 C34 C47 -100.1(4)
C32 C33 C34 C47 138.7(3)
C40 C33 C34 C47 25.2(5)
C38 C33 C34 C30 144.0(4)
C32 C33 C34 C30 22.8(4)
C40 C33 C34 C30 -90.7(4)
C31 C30 C34 C39 99.1(4)
O8 C30 C34 C39 -145.1(4)
C35 C30 C34 C39 -28.2(6)
C31 C30 C34 C47 -139.6(4)
O8 C30 C34 C47 -23.8(5)
C35 C30 C34 C47 93.0(5)
C31 C30 C34 C33 -20.8(4)
O8 C30 C34 C33 95.0(4)
C35 C30 C34 C33 -148.2(4)
C38 C33 C40 O9 160.3(4)
C32 C33 C40 O9 -80.4(4)
C34 C33 C40 O9 31.5(5)
C38 C33 C40 C41 30.6(5)
C32 C33 C40 C41 150.0(4)
C34 C33 C40 C41 -98.1(4)
O9 C40 C41 C46 -32.0(5)
C33 C40 C41 C46 99.6(5)
O9 C40 C41 C42 142.3(4)
C33 C40 C41 C42 -86.2(5)
C46 C41 C42 C43 -1.4(6)
C40 C41 C42 C43 -176.0(4)
C41 C42 C43 C44 0.0(7)
C42 C43 C44 C45 1.0(7)
C43 C44 C45 C46 -0.4(7)
C44 C45 C46 C41 -1.0(7)
C42 C41 C46 C45 1.9(6)
C40 C41 C46 C45 176.2(4)
C39 C34 C47 C48 37.7(5)
C33 C34 C47 C48 162.6(3)
C30 C34 C47 C48 -84.1(4)
C39 C34 C47 P2 162.3(3)
C33 C34 C47 P2 -72.8(3)
C30 C34 C47 P2 40.5(4)
C34 C47 C48 C53 87.0(5)
P2 C47 C48 C53 -28.8(6)
C34 C47 C48 C49 -93.6(5)
P2 C47 C48 C49 150.6(3)
C53 C48 C49 C50 -0.3(7)
C47 C48 C49 C50 -179.7(4)
C48 C49 C50 C51 1.8(8)
C49 C50 C51 C52 -2.0(8)
C50 C51 C52 C53 0.7(7)
C51 C52 C53 C48 0.7(7)
C49 C48 C53 C52 -0.9(7)
C47 C48 C53 C52 178.4(4)
O5 C27 Mo1 C25 171(100)
O5 C27 Mo1 C28 -97(41)
O5 C27 Mo1 C29 -163(38)
O5 C27 Mo1 C26 78(41)
O5 C27 Mo1 P1 -9(41)
O3 C25 Mo1 C27 174(100)
O3 C25 Mo1 C28 84(14)
O3 C25 Mo1 C29 -5(14)
O3 C25 Mo1 C26 -97(14)
O3 C25 Mo1 P1 45(29)
O6 C28 Mo1 C27 82(10)
O6 C28 Mo1 C25 175(10)
O6 C28 Mo1 C29 -100(10)
O6 C28 Mo1 C26 9(11)
O6 C28 Mo1 P1 -6(10)
O7 C29 Mo1 C27 3(10)
O7 C29 Mo1 C25 28(6)
O7 C29 Mo1 C28 -64(6)
O7 C29 Mo1 C26 121(6)
O7 C29 Mo1 P1 -151(6)
O4 C26 Mo1 C27 -73(8)
O4 C26 Mo1 C25 -165(8)
O4 C26 Mo1 C28 0(9)
O4 C26 Mo1 C29 109(8)
O4 C26 Mo1 P1 15(8)
O10 C54 Mo2 C56 55(11)
O10 C54 Mo2 C55 141(11)
O10 C54 Mo2 C58 -131(11)
O10 C54 Mo2 C57 -38(11)
O10 C54 Mo2 P2 67(13)
O12 C56 Mo2 C54 65(4)
O12 C56 Mo2 C55 -29(4)
O12 C56 Mo2 C58 -27(5)
O12 C56 Mo2 C57 153(4)
O12 C56 Mo2 P2 -115(4)
O11 C55 Mo2 C54 -153(7)
O11 C55 Mo2 C56 -64(7)
O11 C55 Mo2 C58 116(7)
O11 C55 Mo2 C57 8(10)
O11 C55 Mo2 P2 25(7)
O14 C58 Mo2 C54 -97(7)
O14 C58 Mo2 C56 -6(8)
O14 C58 Mo2 C55 -3(7)
O14 C58 Mo2 C57 174(7)
O14 C58 Mo2 P2 82(7)
O13 C57 Mo2 C54 18(15)
O13 C57 Mo2 C56 -70(15)
O13 C57 Mo2 C55 -142(14)
O13 C57 Mo2 C58 110(15)
O13 C57 Mo2 P2 -159(15)
C2 C1 O1 P1 105.9(4)
C6 C1 O1 P1 -131.5(3)
C5 C1 O1 P1 -5.4(5)
C12 C11 O2 P1 111.1(4)
C4 C11 O2 P1 -23.6(5)
C31 C30 O8 P2 104.6(3)
C35 C30 O8 P2 -132.6(3)
C34 C30 O8 P2 -8.3(4)
C41 C40 O9 P2 102.9(3)
C33 C40 O9 P2 -32.5(5)
C11 O2 P1 O1 74.3(3)
C11 O2 P1 C18 -24.2(4)
C11 O2 P1 Mo1 -161.2(3)
C1 O1 P1 O2 -74.7(3)
C1 O1 P1 C18 27.1(4)
C1 O1 P1 Mo1 162.7(3)
C19 C18 P1 O2 -163.7(3)
C5 C18 P1 O2 70.4(4)
C19 C18 P1 O1 87.5(3)
C5 C18 P1 O1 -38.4(4)
C19 C18 P1 Mo1 -38.0(4)
C5 C18 P1 Mo1 -163.9(3)
C27 Mo1 P1 O2 -57.0(2)
C25 Mo1 P1 O2 72(18)
C28 Mo1 P1 O2 32.72(18)
C29 Mo1 P1 O2 121.85(19)
C26 Mo1 P1 O2 -145.96(18)
C27 Mo1 P1 O1 63.9(2)
C25 Mo1 P1 O1 -167(45)
C28 Mo1 P1 O1 153.7(2)
C29 Mo1 P1 O1 -117.2(2)
C26 Mo1 P1 O1 -25.0(2)
C27 Mo1 P1 C18 -178.3(3)
C25 Mo1 P1 C18 -50(18)
C28 Mo1 P1 C18 -88.6(3)
C29 Mo1 P1 C18 0.5(3)
C26 Mo1 P1 C18 92.7(3)
C30 O8 P2 O9 -71.4(3)
C30 O8 P2 C47 30.3(3)
C30 O8 P2 Mo2 168.1(3)
C40 O9 P2 O8 81.0(3)
C40 O9 P2 C47 -16.4(3)
C40 O9 P2 Mo2 -156.6(3)
C48 C47 P2 O8 85.8(3)
C34 C47 P2 O8 -40.9(3)
C48 C47 P2 O9 -167.1(3)
C34 C47 P2 O9 66.2(3)
C48 C47 P2 Mo2 -39.5(4)
C34 C47 P2 Mo2 -166.24(19)
C54 Mo2 P2 O8 133(3)
C56 Mo2 P2 O8 144.83(19)
C55 Mo2 P2 O8 58.91(19)
C58 Mo2 P2 O8 -28.7(2)
C57 Mo2 P2 O8 -121.86(19)
C54 Mo2 P2 O9 14(3)
C56 Mo2 P2 O9 26.55(18)
C55 Mo2 P2 O9 -59.37(18)
C58 Mo2 P2 O9 -146.96(19)
C57 Mo2 P2 O9 119.86(17)
C54 Mo2 P2 C47 -109(3)
C56 Mo2 P2 C47 -97.2(2)
C55 Mo2 P2 C47 176.8(2)
C58 Mo2 P2 C47 89.2(2)
C57 Mo2 P2 C47 -3.9(2)
